data_1576066
loop_
_publ_author_name
'Uchida, Daichi'
'Yamada, Hiroko'
'Mizuhata, Yoshiyuki'

_publ_section_title
;
 A neutral homoaromatic heavy allene as a platform for selective
 conversion to a germylene-coordinated digermavinylidene.
;
_journal_issue 47
_journal_name_full 'Chemical science'
_journal_page_first 22597
_journal_page_last 22602
_journal_paper_doi 10.1039/d5sc07177a
_journal_volume 16
_journal_year 2025
_chemical_formula_moiety 'C49 H100 Ge3 Si8'
_chemical_formula_sum 'C49 H100 Ge3 Si8'
_chemical_formula_weight 1131.77
_chemical_properties_physical Air-sensitive,Moisture-sensitive,Oxygen-sensitive
_space_group_crystal_system monoclinic
_space_group_IT_number 15
_space_group_name_Hall '-C 2yc'
_space_group_name_H-M_alt 'C 1 2/c 1'
_atom_sites_solution_hydrogens geom
_atom_sites_solution_primary dual
_atom_sites_solution_secondary difmap
_audit_creation_date 2025-09-04
_audit_creation_method
;
Olex2 1.5
(compiled 2025.07.13 svn.rb7424aed for OlexSys, GUI svn.r7314)
;
_audit_update_record
;
2025-09-04 deposited with the CCDC.	2025-10-20 downloaded from the CCDC.
;
_cell_angle_alpha 90
_cell_angle_beta 103.920(2)
_cell_angle_gamma 90
_cell_formula_units_Z 4
_cell_length_a 30.202(3)
_cell_length_b 9.5466(8)
_cell_length_c 23.1505(17)
_cell_measurement_reflns_used 9902
_cell_measurement_temperature 90(2)
_cell_measurement_theta_max 26.40
_cell_measurement_theta_min 2.24
_cell_volume 6478.9(10)
_computing_cell_refinement 'SAINT V8.40A (Bruker Nano, Inc., 2019)'
_computing_data_collection 'Bruker Instrument Service vV6.2.12'
_computing_data_reduction 'SAINT V8.40A (Bruker Nano, Inc., 2019)'
_computing_molecular_graphics 'Yadokari-XG 2009 (Wakita Nemoto et al., 2009)'
_computing_publication_material 'Olex2 1.5 (Dolomanov et al., 2009)'
_computing_structure_refinement 'SHELXL 2019/3 (Sheldrick, 2015)'
_computing_structure_solution 'SHELXT 2018/2 (Sheldrick, 2018)'
_diffrn_ambient_temperature 90(2)
_diffrn_measured_fraction_theta_full 0.997
_diffrn_measured_fraction_theta_max 0.995
_diffrn_measurement_device_type 'Bruker D8 goniometer'
_diffrn_measurement_method '\f and \w scans'
_diffrn_radiation_type MoK\a
_diffrn_radiation_wavelength 0.71073
_diffrn_reflns_av_R_equivalents 0.0909
_diffrn_reflns_av_unetI/netI 0.0581
_diffrn_reflns_Laue_measured_fraction_full 0.997
_diffrn_reflns_Laue_measured_fraction_max 0.995
_diffrn_reflns_limit_h_max 39
_diffrn_reflns_limit_h_min -39
_diffrn_reflns_limit_k_max 12
_diffrn_reflns_limit_k_min -12
_diffrn_reflns_limit_l_max 29
_diffrn_reflns_limit_l_min -29
_diffrn_reflns_number 50202
_diffrn_reflns_point_group_measured_fraction_full 0.997
_diffrn_reflns_point_group_measured_fraction_max 0.995
_diffrn_reflns_theta_full 25.242
_diffrn_reflns_theta_max 27.524
_diffrn_reflns_theta_min 2.001
_diffrn_source_current 1.4
_diffrn_source_power 0.07
_diffrn_source_voltage 50.0
_diffrn_standards_number 0
_exptl_absorpt_coefficient_mu 1.559
_exptl_absorpt_correction_T_max 0.7456
_exptl_absorpt_correction_T_min 0.5333
_exptl_absorpt_correction_type multi-scan
_exptl_absorpt_process_details
;
SADABS-2016/2 (Bruker,2016/2) was used for absorption correction.
wR2(int) was 0.1761 before and 0.0841 after correction.
The Ratio of minimum to maximum transmission is 0.7153.
The \l/2 correction factor is Not present.
;
_exptl_crystal_colour red
_exptl_crystal_colour_primary red
_exptl_crystal_density_diffrn 1.160
_exptl_crystal_description plate
_exptl_crystal_F_000 2408
_exptl_crystal_recrystallization_method 'Re-crystallisation from solvent: benzene'
_exptl_crystal_size_max 0.163
_exptl_crystal_size_mid 0.087
_exptl_crystal_size_min 0.032
_refine_diff_density_max 0.915
_refine_diff_density_min -0.866
_refine_diff_density_rms 0.107
_refine_ls_extinction_method none
_refine_ls_goodness_of_fit_ref 1.040
_refine_ls_hydrogen_treatment constr
_refine_ls_matrix_type full
_refine_ls_number_parameters 298
_refine_ls_number_reflns 7429
_refine_ls_number_restraints 0
_refine_ls_restrained_S_all 1.040
_refine_ls_R_factor_all 0.0853
_refine_ls_R_factor_gt 0.0567
_refine_ls_shift/su_max 0.001
_refine_ls_shift/su_mean 0.000
_refine_ls_structure_factor_coef Fsqd
_refine_ls_weighting_details 'w=1/[\s^2^(Fo^2^)+(0.0644P)^2^+29.9657P] where P=(Fo^2^+2Fc^2^)/3'
_refine_ls_weighting_scheme calc
_refine_ls_wR_factor_gt 0.1359
_refine_ls_wR_factor_ref 0.1559
_reflns_Friedel_coverage 0.000
_reflns_number_gt 5622
_reflns_number_total 7429
_reflns_threshold_expression 'I > 2\s(I)'
_cod_data_source_file d5sc07177a3.cif
_cod_data_source_block Tbb2Ge3CH2
_cod_depositor_comments 'Adding full bibliography for 1576066--1576068.cif.'
_cod_original_cell_volume 6478.8(9)
_cod_original_sg_symbol_H-M C2/c
_cod_database_code 1576066
_shelx_shelxl_version_number 2019/3
_shelx_space_group_comment
;
The symmetry employed for this shelxl refinement is uniquely defined
by the following loop, which should always be used as a source of
symmetry information in preference to the above space-group names.
They are only intended as comments.
;
_shelx_estimated_absorpt_t_max 0.952
_shelx_estimated_absorpt_t_min 0.785
_olex2_refinement_description
;
1. Fixed Uiso
 At 1.2 times of:
  All C(H) groups, All C(H,H) groups
 At 1.5 times of:
  All C(H,H,H) groups
2. Uiso/Uaniso restraints and constraints
Uanis(Ge1) = Uanis(Ge3)
3. Others
 Fixed Sof: C1(0.5) H1A(0.5) H1B(0.5) Ge1(0.5) Ge2(0.5) Ge3(0.5)
4.a Ternary CH refined with riding coordinates:
 C8(H8), C9(H9)
4.b Secondary CH2 refined with riding coordinates:
 C1(H1A,H1B)
4.c Aromatic/amide H refined with riding coordinates:
 C4(H4), C6(H6)
4.d Idealised Me refined as rotating group:
 C10(H10A,H10B,H10C), C11(H11A,H11B,H11C), C12(H12A,H12B,H12C), C13(H13A,H13B,
 H13C), C14(H14A,H14B,H14C), C15(H15A,H15B,H15C), C16(H16A,H16B,H16C), C17(H17A,
 H17B,H17C), C18(H18A,H18B,H18C), C19(H19A,H19B,H19C), C20(H20A,H20B,H20C),
 C21(H21A,H21B,H21C), C23(H23A,H23B,H23C), C24(H24A,H24B,H24C), C25(H25A,H25B,
 H25C)
;
_olex2_submission_special_instructions 'No special instructions were received'

loop_
_space_group_symop_operation_xyz
'x, y, z'
'-x, y, -z+1/2'
'x+1/2, y+1/2, z'
'-x+1/2, y+1/2, -z+1/2'
'-x, -y, -z'
'x, -y, z-1/2'
'-x+1/2, -y+1/2, -z'
'x+1/2, -y+1/2, z-1/2'

loop_
_atom_site_label
_atom_site_type_symbol
_atom_site_fract_x
_atom_site_fract_y
_atom_site_fract_z
_atom_site_U_iso_or_equiv
_atom_site_adp_type
_atom_site_occupancy
_atom_site_site_symmetry_order
_atom_site_calc_flag
_atom_site_refinement_flags_posn
_atom_site_refinement_flags_adp
_atom_site_refinement_flags_occupancy
_atom_site_disorder_assembly
_atom_site_disorder_group
C1 C 0.4934(3) 0.7872(15) 0.6886(4) 0.060(3) Uani 0.5 1 d . . P A -1
H1A H 0.491738 0.686594 0.677906 0.072 Uiso 0.5 1 calc R U P A -1
H1B H 0.491955 0.847560 0.653413 0.072 Uiso 0.5 1 calc R U P A -1
C2 C 0.39608(13) 0.7427(4) 0.72221(15) 0.0247(8) Uani 1 1 d . . . . .
C3 C 0.38357(13) 0.6463(4) 0.76205(15) 0.0247(7) Uani 1 1 d . . . . .
C4 C 0.34066(13) 0.5836(4) 0.74625(17) 0.0282(8) Uani 1 1 d . . . . .
H4 H 0.332357 0.519922 0.773390 0.034 Uiso 1 1 calc R U . . .
C5 C 0.30963(13) 0.6098(4) 0.69279(17) 0.0265(8) Uani 1 1 d . . . . .
C6 C 0.32263(13) 0.7055(4) 0.65465(17) 0.0268(8) Uani 1 1 d . . . . .
H6 H 0.301732 0.725988 0.617887 0.032 Uiso 1 1 calc R U . . .
C7 C 0.36462(13) 0.7723(4) 0.66768(15) 0.0242(7) Uani 1 1 d . . . . .
C8 C 0.41514(13) 0.6065(4) 0.82108(16) 0.0289(8) Uani 1 1 d . . . . .
H8 H 0.444215 0.656428 0.820913 0.035 Uiso 1 1 calc R U . . .
C9 C 0.37505(13) 0.8747(4) 0.62268(16) 0.0270(8) Uani 1 1 d . . . . .
H9 H 0.407063 0.905088 0.640809 0.032 Uiso 1 1 calc R U . . .
C10 C 0.48723(17) 0.3848(6) 0.8759(3) 0.0561(14) Uani 1 1 d . . . . .
H10A H 0.497594 0.289062 0.871435 0.084 Uiso 1 1 calc R U . . .
H10B H 0.483918 0.398259 0.916651 0.084 Uiso 1 1 calc R U . . .
H10C H 0.509652 0.451580 0.867865 0.084 Uiso 1 1 calc R U . . .
C11 C 0.43680(19) 0.3705(6) 0.7463(2) 0.0538(13) Uani 1 1 d . . . . .
H11A H 0.447735 0.273991 0.745683 0.081 Uiso 1 1 calc R U . . .
H11B H 0.458585 0.434650 0.734922 0.081 Uiso 1 1 calc R U . . .
H11C H 0.407011 0.379709 0.718111 0.081 Uiso 1 1 calc R U . . .
C12 C 0.38942(17) 0.2952(5) 0.8444(2) 0.0455(11) Uani 1 1 d . . . . .
H12A H 0.400255 0.198356 0.844800 0.068 Uiso 1 1 calc R U . . .
H12B H 0.359827 0.303728 0.815690 0.068 Uiso 1 1 calc R U . . .
H12C H 0.386124 0.320673 0.884117 0.068 Uiso 1 1 calc R U . . .
C13 C 0.44197(19) 0.6604(6) 0.9554(2) 0.0539(13) Uani 1 1 d . . . . .
H13A H 0.432122 0.700357 0.989307 0.081 Uiso 1 1 calc R U . . .
H13B H 0.470049 0.706822 0.951561 0.081 Uiso 1 1 calc R U . . .
H13C H 0.447657 0.559907 0.961977 0.081 Uiso 1 1 calc R U . . .
C14 C 0.3895(2) 0.8790(5) 0.8710(2) 0.0513(13) Uani 1 1 d . . . . .
H14A H 0.418183 0.918010 0.865524 0.077 Uiso 1 1 calc R U . . .
H14B H 0.381277 0.925272 0.904790 0.077 Uiso 1 1 calc R U . . .
H14C H 0.365274 0.894570 0.834901 0.077 Uiso 1 1 calc R U . . .
C15 C 0.34112(18) 0.6189(6) 0.8963(2) 0.0525(13) Uani 1 1 d . . . . .
H15A H 0.334668 0.660551 0.932039 0.079 Uiso 1 1 calc R U . . .
H15B H 0.342948 0.516779 0.900672 0.079 Uiso 1 1 calc R U . . .
H15C H 0.316657 0.643152 0.861526 0.079 Uiso 1 1 calc R U . . .
C16 C 0.3448(2) 1.0965(6) 0.6969(2) 0.0674(17) Uani 1 1 d . . . . .
H16A H 0.329823 1.187550 0.697058 0.101 Uiso 1 1 calc R U . . .
H16B H 0.376922 1.104147 0.718066 0.101 Uiso 1 1 calc R U . . .
H16C H 0.329659 1.026851 0.716684 0.101 Uiso 1 1 calc R U . . .
C17 C 0.3662(2) 1.1786(6) 0.5801(3) 0.076(2) Uani 1 1 d . . . . .
H17A H 0.350365 1.267723 0.581450 0.114 Uiso 1 1 calc R U . . .
H17B H 0.363084 1.151019 0.538504 0.114 Uiso 1 1 calc R U . . .
H17C H 0.398595 1.189551 0.599689 0.114 Uiso 1 1 calc R U . . .
C18 C 0.27933(16) 1.0227(5) 0.5820(3) 0.0564(14) Uani 1 1 d . . . . .
H18A H 0.263320 1.109843 0.586519 0.085 Uiso 1 1 calc R U . . .
H18B H 0.266289 0.945402 0.600341 0.085 Uiso 1 1 calc R U . . .
H18C H 0.275927 1.003100 0.539620 0.085 Uiso 1 1 calc R U . . .
C19 C 0.4024(3) 0.6074(8) 0.5699(3) 0.099(3) Uani 1 1 d . . . . .
H19A H 0.408700 0.564027 0.534358 0.148 Uiso 1 1 calc R U . . .
H19B H 0.380186 0.550367 0.584088 0.148 Uiso 1 1 calc R U . . .
H19C H 0.430737 0.613596 0.601125 0.148 Uiso 1 1 calc R U . . .
C20 C 0.3243(2) 0.7700(10) 0.4954(3) 0.101(3) Uani 1 1 d . . . . .
H20A H 0.313073 0.864157 0.482816 0.151 Uiso 1 1 calc R U . . .
H20B H 0.301970 0.721539 0.512830 0.151 Uiso 1 1 calc R U . . .
H20C H 0.328665 0.717211 0.460935 0.151 Uiso 1 1 calc R U . . .
C21 C 0.4213(3) 0.8815(9) 0.5195(3) 0.104(3) Uani 1 1 d . . . . .
H21A H 0.447491 0.908606 0.551507 0.156 Uiso 1 1 calc R U . . .
H21B H 0.406793 0.965655 0.499120 0.156 Uiso 1 1 calc R U . . .
H21C H 0.431695 0.821602 0.490951 0.156 Uiso 1 1 calc R U . . .
C22 C 0.26319(14) 0.5366(4) 0.67395(19) 0.0334(9) Uani 1 1 d . . . . .
C23 C 0.25573(16) 0.4323(6) 0.7207(2) 0.0526(13) Uani 1 1 d . . . . .
H23A H 0.226096 0.386268 0.706540 0.079 Uiso 1 1 calc R U . . .
H23B H 0.256313 0.481977 0.757938 0.079 Uiso 1 1 calc R U . . .
H23C H 0.279993 0.361682 0.727704 0.079 Uiso 1 1 calc R U . . .
C24 C 0.22536(15) 0.6462(5) 0.6634(2) 0.0428(11) Uani 1 1 d . . . . .
H24A H 0.195767 0.600113 0.648875 0.064 Uiso 1 1 calc R U . . .
H24B H 0.230187 0.713904 0.633657 0.064 Uiso 1 1 calc R U . . .
H24C H 0.225813 0.694964 0.700745 0.064 Uiso 1 1 calc R U . . .
C25 C 0.26061(16) 0.4556(5) 0.6156(2) 0.0448(11) Uani 1 1 d . . . . .
H25A H 0.231927 0.403029 0.604917 0.067 Uiso 1 1 calc R U . . .
H25B H 0.286360 0.390454 0.621093 0.067 Uiso 1 1 calc R U . . .
H25C H 0.261897 0.521891 0.583729 0.067 Uiso 1 1 calc R U . . .
Ge1 Ge 0.4520(4) 0.8451(7) 0.73959(17) 0.0240(4) Uani 0.5 1 d . . P A -1
Si1 Si 0.43125(4) 0.41444(13) 0.82246(5) 0.0334(3) Uani 1 1 d . . . . .
Si2 Si 0.39636(4) 0.68737(12) 0.88587(5) 0.0348(3) Uani 1 1 d . . . . .
Si3 Si 0.34072(4) 1.04137(12) 0.61904(5) 0.0317(3) Uani 1 1 d . . . . .
Si4 Si 0.37923(4) 0.78333(14) 0.55154(5) 0.0383(3) Uani 1 1 d . . . . .
Ge2 Ge 0.50357(3) 0.97536(12) 0.81538(5) 0.0516(3) Uani 0.5 1 d . . P A -1
Ge3 Ge 0.5429(4) 0.8360(7) 0.75926(17) 0.0240(4) Uani 0.5 1 d . . P A -1

loop_
_atom_site_aniso_label
_atom_site_aniso_U_11
_atom_site_aniso_U_22
_atom_site_aniso_U_33
_atom_site_aniso_U_23
_atom_site_aniso_U_13
_atom_site_aniso_U_12
C1 0.026(5) 0.142(11) 0.012(4) -0.009(5) 0.005(3) 0.013(6)
C2 0.0259(19) 0.032(2) 0.0148(16) -0.0016(14) 0.0024(14) -0.0018(15)
C3 0.0273(19) 0.0270(19) 0.0189(17) -0.0007(14) 0.0039(14) -0.0013(15)
C4 0.029(2) 0.029(2) 0.0266(19) 0.0054(15) 0.0057(16) -0.0001(16)
C5 0.0232(19) 0.0274(19) 0.0272(19) -0.0007(15) 0.0029(15) 0.0001(15)
C6 0.027(2) 0.0261(19) 0.0247(18) 0.0018(14) 0.0006(15) -0.0003(15)
C7 0.0261(19) 0.0280(19) 0.0171(17) 0.0000(14) 0.0021(14) 0.0011(15)
C8 0.0242(19) 0.036(2) 0.0234(19) 0.0058(15) 0.0005(15) -0.0044(16)
C9 0.0235(19) 0.033(2) 0.0233(18) 0.0025(15) 0.0040(15) -0.0019(15)
C10 0.040(3) 0.055(3) 0.063(3) 0.002(3) -0.007(2) 0.008(2)
C11 0.050(3) 0.060(3) 0.051(3) -0.009(2) 0.013(2) 0.018(3)
C12 0.049(3) 0.033(2) 0.049(3) 0.008(2) 0.003(2) -0.001(2)
C13 0.066(3) 0.069(3) 0.022(2) 0.000(2) 0.002(2) 0.004(3)
C14 0.071(4) 0.038(3) 0.043(3) -0.002(2) 0.009(2) 0.006(2)
C15 0.056(3) 0.059(3) 0.049(3) -0.001(2) 0.023(2) 0.004(3)
C16 0.095(5) 0.054(3) 0.047(3) -0.016(3) 0.005(3) 0.026(3)
C17 0.069(4) 0.045(3) 0.125(6) 0.037(3) 0.045(4) 0.013(3)
C18 0.036(3) 0.043(3) 0.081(4) -0.007(3) -0.002(3) 0.011(2)
C19 0.159(8) 0.087(5) 0.049(4) -0.008(3) 0.023(4) 0.072(5)
C20 0.068(4) 0.173(8) 0.047(4) -0.057(4) -0.015(3) 0.038(5)
C21 0.141(7) 0.133(7) 0.058(4) -0.014(4) 0.062(5) -0.034(6)
C22 0.027(2) 0.030(2) 0.040(2) 0.0008(17) 0.0014(17) -0.0043(16)
C23 0.032(2) 0.056(3) 0.064(3) 0.019(3) 0.001(2) -0.016(2)
C24 0.028(2) 0.040(2) 0.058(3) -0.009(2) 0.007(2) 0.0032(19)
C25 0.032(2) 0.035(2) 0.063(3) -0.017(2) 0.003(2) -0.0028(19)
Ge1 0.0172(18) 0.0295(7) 0.0244(2) 0.0012(7) 0.0030(4) 0.0023(6)
Si1 0.0273(6) 0.0375(6) 0.0320(6) 0.0014(5) 0.0003(4) 0.0029(5)
Si2 0.0437(7) 0.0351(6) 0.0244(6) 0.0022(4) 0.0056(5) 0.0011(5)
Si3 0.0323(6) 0.0302(6) 0.0319(6) 0.0031(4) 0.0065(5) 0.0008(5)
Si4 0.0430(7) 0.0477(7) 0.0236(6) -0.0008(5) 0.0072(5) 0.0103(6)
Ge2 0.0254(5) 0.0482(6) 0.0777(8) -0.0386(6) 0.0056(5) 0.0006(4)
Ge3 0.0172(18) 0.0295(7) 0.0244(2) 0.0012(7) 0.0030(4) 0.0023(6)

loop_
_atom_type_symbol
_atom_type_description
_atom_type_scat_dispersion_real
_atom_type_scat_dispersion_imag
_atom_type_scat_source
C C 0.0033 0.0016 'International Tables Vol C Tables 4.2.6.8 and 6.1.1.4'
H H 0.0000 0.0000 'International Tables Vol C Tables 4.2.6.8 and 6.1.1.4'
Ge Ge 0.1547 1.8001 'International Tables Vol C Tables 4.2.6.8 and 6.1.1.4'
Si Si 0.0817 0.0704 'International Tables Vol C Tables 4.2.6.8 and 6.1.1.4'

loop_
_geom_angle_atom_site_label_1
_geom_angle_atom_site_label_2
_geom_angle_atom_site_label_3
_geom_angle
_geom_angle_site_symmetry_1
_geom_angle_site_symmetry_3
_geom_angle_publ_flag
H1A C1 H1B 111.7 . . ?
Ge1 C1 H1A 114.6 . . ?
Ge1 C1 H1B 114.6 . . ?
Ge3 C1 H1A 114.6 . . ?
Ge3 C1 H1B 114.6 . . ?
Ge3 C1 Ge1 84.3(4) . . ?
C3 C2 Ge1 123.8(3) . . ?
C7 C2 C3 118.9(3) . . ?
C7 C2 Ge1 117.2(3) . . ?
C2 C3 C8 122.8(3) . . ?
C4 C3 C2 119.0(3) . . ?
C4 C3 C8 118.2(3) . . ?
C3 C4 H4 118.5 . . ?
C5 C4 C3 122.9(4) . . ?
C5 C4 H4 118.5 . . ?
C4 C5 C6 116.9(3) . . ?
C4 C5 C22 123.2(4) . . ?
C6 C5 C22 119.8(3) . . ?
C5 C6 H6 118.4 . . ?
C7 C6 C5 123.2(3) . . ?
C7 C6 H6 118.4 . . ?
C2 C7 C9 122.4(3) . . ?
C6 C7 C2 119.1(3) . . ?
C6 C7 C9 118.5(3) . . ?
C3 C8 H8 103.9 . . ?
C3 C8 Si1 111.2(3) . . ?
C3 C8 Si2 111.7(3) . . ?
Si1 C8 H8 103.9 . . ?
Si2 C8 H8 103.9 . . ?
Si2 C8 Si1 120.4(2) . . ?
C7 C9 H9 103.8 . . ?
C7 C9 Si3 111.8(3) . . ?
C7 C9 Si4 111.7(3) . . ?
Si3 C9 H9 103.8 . . ?
Si3 C9 Si4 119.9(2) . . ?
Si4 C9 H9 103.8 . . ?
H10A C10 H10B 109.5 . . ?
H10A C10 H10C 109.5 . . ?
H10B C10 H10C 109.5 . . ?
Si1 C10 H10A 109.5 . . ?
Si1 C10 H10B 109.5 . . ?
Si1 C10 H10C 109.5 . . ?
H11A C11 H11B 109.5 . . ?
H11A C11 H11C 109.5 . . ?
H11B C11 H11C 109.5 . . ?
Si1 C11 H11A 109.5 . . ?
Si1 C11 H11B 109.5 . . ?
Si1 C11 H11C 109.5 . . ?
H12A C12 H12B 109.5 . . ?
H12A C12 H12C 109.5 . . ?
H12B C12 H12C 109.5 . . ?
Si1 C12 H12A 109.5 . . ?
Si1 C12 H12B 109.5 . . ?
Si1 C12 H12C 109.5 . . ?
H13A C13 H13B 109.5 . . ?
H13A C13 H13C 109.5 . . ?
H13B C13 H13C 109.5 . . ?
Si2 C13 H13A 109.5 . . ?
Si2 C13 H13B 109.5 . . ?
Si2 C13 H13C 109.5 . . ?
H14A C14 H14B 109.5 . . ?
H14A C14 H14C 109.5 . . ?
H14B C14 H14C 109.5 . . ?
Si2 C14 H14A 109.5 . . ?
Si2 C14 H14B 109.5 . . ?
Si2 C14 H14C 109.5 . . ?
H15A C15 H15B 109.5 . . ?
H15A C15 H15C 109.5 . . ?
H15B C15 H15C 109.5 . . ?
Si2 C15 H15A 109.5 . . ?
Si2 C15 H15B 109.5 . . ?
Si2 C15 H15C 109.5 . . ?
H16A C16 H16B 109.5 . . ?
H16A C16 H16C 109.5 . . ?
H16B C16 H16C 109.5 . . ?
Si3 C16 H16A 109.5 . . ?
Si3 C16 H16B 109.5 . . ?
Si3 C16 H16C 109.5 . . ?
H17A C17 H17B 109.5 . . ?
H17A C17 H17C 109.5 . . ?
H17B C17 H17C 109.5 . . ?
Si3 C17 H17A 109.5 . . ?
Si3 C17 H17B 109.5 . . ?
Si3 C17 H17C 109.5 . . ?
H18A C18 H18B 109.5 . . ?
H18A C18 H18C 109.5 . . ?
H18B C18 H18C 109.5 . . ?
Si3 C18 H18A 109.5 . . ?
Si3 C18 H18B 109.5 . . ?
Si3 C18 H18C 109.5 . . ?
H19A C19 H19B 109.5 . . ?
H19A C19 H19C 109.5 . . ?
H19B C19 H19C 109.5 . . ?
Si4 C19 H19A 109.5 . . ?
Si4 C19 H19B 109.5 . . ?
Si4 C19 H19C 109.5 . . ?
H20A C20 H20B 109.5 . . ?
H20A C20 H20C 109.5 . . ?
H20B C20 H20C 109.5 . . ?
Si4 C20 H20A 109.5 . . ?
Si4 C20 H20B 109.5 . . ?
Si4 C20 H20C 109.5 . . ?
H21A C21 H21B 109.5 . . ?
H21A C21 H21C 109.5 . . ?
H21B C21 H21C 109.5 . . ?
Si4 C21 H21A 109.5 . . ?
Si4 C21 H21B 109.5 . . ?
Si4 C21 H21C 109.5 . . ?
C5 C22 C25 109.1(3) . . ?
C23 C22 C5 112.1(3) . . ?
C23 C22 C25 108.0(4) . . ?
C24 C22 C5 109.3(3) . . ?
C24 C22 C23 109.2(4) . . ?
C24 C22 C25 109.0(4) . . ?
C22 C23 H23A 109.5 . . ?
C22 C23 H23B 109.5 . . ?
C22 C23 H23C 109.5 . . ?
H23A C23 H23B 109.5 . . ?
H23A C23 H23C 109.5 . . ?
H23B C23 H23C 109.5 . . ?
C22 C24 H24A 109.5 . . ?
C22 C24 H24B 109.5 . . ?
C22 C24 H24C 109.5 . . ?
H24A C24 H24B 109.5 . . ?
H24A C24 H24C 109.5 . . ?
H24B C24 H24C 109.5 . . ?
C22 C25 H25A 109.5 . . ?
C22 C25 H25B 109.5 . . ?
C22 C25 H25C 109.5 . . ?
H25A C25 H25B 109.5 . . ?
H25A C25 H25C 109.5 . . ?
H25B C25 H25C 109.5 . . ?
C1 Ge1 Ge2 100.9(6) . . ?
C1 Ge1 Ge3 47.7(3) . . ?
C2 Ge1 C1 112.5(5) . . ?
C2 Ge1 Ge2 143.8(3) . . ?
C2 Ge1 Ge3 147.1(3) . . ?
Ge2 Ge1 Ge3 55.4(4) . . ?
C10 Si1 C8 110.3(2) . . ?
C11 Si1 C8 106.5(2) . . ?
C11 Si1 C10 108.8(3) . . ?
C11 Si1 C12 110.0(3) . . ?
C12 Si1 C8 114.1(2) . . ?
C12 Si1 C10 107.1(2) . . ?
C13 Si2 C8 109.1(2) . . ?
C14 Si2 C8 107.2(2) . . ?
C14 Si2 C13 108.7(3) . . ?
C15 Si2 C8 114.1(2) . . ?
C15 Si2 C13 109.8(3) . . ?
C15 Si2 C14 107.7(3) . . ?
C16 Si3 C9 106.8(2) . . ?
C16 Si3 C17 109.5(3) . . ?
C16 Si3 C18 107.5(3) . . ?
C17 Si3 C9 109.2(2) . . ?
C18 Si3 C9 114.6(2) . . ?
C18 Si3 C17 109.1(3) . . ?
C19 Si4 C9 108.8(2) . . ?
C19 Si4 C20 109.2(4) . . ?
C19 Si4 C21 107.1(4) . . ?
C20 Si4 C9 114.0(2) . . ?
C20 Si4 C21 109.7(4) . . ?
C21 Si4 C9 108.0(3) . . ?
Ge3 Ge2 Ge1 68.25(8) . . ?
C1 Ge3 Ge1 47.9(3) . . ?
C1 Ge3 Ge2 101.9(6) . . ?
Ge2 Ge3 Ge1 56.3(4) . . ?

loop_
_geom_bond_atom_site_label_1
_geom_bond_atom_site_label_2
_geom_bond_distance
_geom_bond_site_symmetry_2
_geom_bond_publ_flag
C1 H1A 0.9900 . ?
C1 H1B 0.9900 . ?
C1 Ge1 1.993(10) . ?
C1 Ge3 1.987(11) . ?
C2 C3 1.417(5) . ?
C2 C7 1.414(5) . ?
C2 Ge1 1.910(14) . ?
C3 C4 1.395(5) . ?
C3 C8 1.515(5) . ?
C4 H4 0.9500 . ?
C4 C5 1.384(5) . ?
C5 C6 1.391(5) . ?
C5 C22 1.534(5) . ?
C6 H6 0.9500 . ?
C6 C7 1.386(5) . ?
C7 C9 1.516(5) . ?
C8 H8 1.0000 . ?
C8 Si1 1.895(4) . ?
C8 Si2 1.891(4) . ?
C9 H9 1.0000 . ?
C9 Si3 1.890(4) . ?
C9 Si4 1.894(4) . ?
C10 H10A 0.9800 . ?
C10 H10B 0.9800 . ?
C10 H10C 0.9800 . ?
C10 Si1 1.861(5) . ?
C11 H11A 0.9800 . ?
C11 H11B 0.9800 . ?
C11 H11C 0.9800 . ?
C11 Si1 1.859(5) . ?
C12 H12A 0.9800 . ?
C12 H12B 0.9800 . ?
C12 H12C 0.9800 . ?
C12 Si1 1.859(5) . ?
C13 H13A 0.9800 . ?
C13 H13B 0.9800 . ?
C13 H13C 0.9800 . ?
C13 Si2 1.868(5) . ?
C14 H14A 0.9800 . ?
C14 H14B 0.9800 . ?
C14 H14C 0.9800 . ?
C14 Si2 1.864(5) . ?
C15 H15A 0.9800 . ?
C15 H15B 0.9800 . ?
C15 H15C 0.9800 . ?
C15 Si2 1.861(5) . ?
C16 H16A 0.9800 . ?
C16 H16B 0.9800 . ?
C16 H16C 0.9800 . ?
C16 Si3 1.853(5) . ?
C17 H17A 0.9800 . ?
C17 H17B 0.9800 . ?
C17 H17C 0.9800 . ?
C17 Si3 1.860(5) . ?
C18 H18A 0.9800 . ?
C18 H18B 0.9800 . ?
C18 H18C 0.9800 . ?
C18 Si3 1.855(5) . ?
C19 H19A 0.9800 . ?
C19 H19B 0.9800 . ?
C19 H19C 0.9800 . ?
C19 Si4 1.830(6) . ?
C20 H20A 0.9800 . ?
C20 H20B 0.9800 . ?
C20 H20C 0.9800 . ?
C20 Si4 1.849(6) . ?
C21 H21A 0.9800 . ?
C21 H21B 0.9800 . ?
C21 H21C 0.9800 . ?
C21 Si4 1.871(7) . ?
C22 C23 1.527(6) . ?
C22 C24 1.525(6) . ?
C22 C25 1.542(6) . ?
C23 H23A 0.9800 . ?
C23 H23B 0.9800 . ?
C23 H23C 0.9800 . ?
C24 H24A 0.9800 . ?
C24 H24B 0.9800 . ?
C24 H24C 0.9800 . ?
C25 H25A 0.9800 . ?
C25 H25B 0.9800 . ?
C25 H25C 0.9800 . ?
Ge1 Ge2 2.394(11) . ?
Ge1 Ge3 2.6716(9) . ?
Ge2 Ge3 2.368(10) . ?

loop_
_geom_torsion_atom_site_label_1
_geom_torsion_atom_site_label_2
_geom_torsion_atom_site_label_3
_geom_torsion_atom_site_label_4
_geom_torsion
_geom_torsion_site_symmetry_1
_geom_torsion_site_symmetry_2
_geom_torsion_site_symmetry_3
_geom_torsion_site_symmetry_4
_geom_torsion_publ_flag
C2 C3 C4 C5 0.7(6) . . . . ?
C2 C3 C8 Si1 -115.3(3) . . . . ?
C2 C3 C8 Si2 107.1(4) . . . . ?
C2 C7 C9 Si3 -108.8(4) . . . . ?
C2 C7 C9 Si4 113.7(4) . . . . ?
C3 C2 C7 C6 -0.5(5) . . . . ?
C3 C2 C7 C9 179.6(3) . . . . ?
C3 C4 C5 C6 -1.1(6) . . . . ?
C3 C4 C5 C22 177.3(4) . . . . ?
C3 C8 Si1 C10 154.1(3) . . . . ?
C3 C8 Si1 C11 36.3(3) . . . . ?
C3 C8 Si1 C12 -85.3(3) . . . . ?
C3 C8 Si2 C13 -170.1(3) . . . . ?
C3 C8 Si2 C14 -52.5(3) . . . . ?
C3 C8 Si2 C15 66.7(3) . . . . ?
C4 C3 C8 Si1 63.7(4) . . . . ?
C4 C3 C8 Si2 -73.9(4) . . . . ?
C4 C5 C6 C7 0.7(6) . . . . ?
C4 C5 C22 C23 -0.2(6) . . . . ?
C4 C5 C22 C24 121.0(4) . . . . ?
C4 C5 C22 C25 -119.9(4) . . . . ?
C5 C6 C7 C2 0.1(6) . . . . ?
C5 C6 C7 C9 -180.0(4) . . . . ?
C6 C5 C22 C23 178.2(4) . . . . ?
C6 C5 C22 C24 -60.6(5) . . . . ?
C6 C5 C22 C25 58.5(5) . . . . ?
C6 C7 C9 Si3 71.2(4) . . . . ?
C6 C7 C9 Si4 -66.3(4) . . . . ?
C7 C2 C3 C4 0.1(5) . . . . ?
C7 C2 C3 C8 179.2(3) . . . . ?
C7 C9 Si3 C16 46.1(4) . . . . ?
C7 C9 Si3 C17 164.4(4) . . . . ?
C7 C9 Si3 C18 -72.9(3) . . . . ?
C7 C9 Si4 C19 -32.8(4) . . . . ?
C7 C9 Si4 C20 89.2(4) . . . . ?
C7 C9 Si4 C21 -148.7(4) . . . . ?
C8 C3 C4 C5 -178.4(4) . . . . ?
C22 C5 C6 C7 -177.8(4) . . . . ?
Ge1 C2 C3 C4 176.1(3) . . . . ?
Ge1 C2 C3 C8 -4.8(5) . . . . ?
Ge1 C2 C7 C6 -176.8(3) . . . . ?
Ge1 C2 C7 C9 3.3(5) . . . . ?
Si1 C8 Si2 C13 56.7(3) . . . . ?
Si1 C8 Si2 C14 174.3(3) . . . . ?
Si1 C8 Si2 C15 -66.5(3) . . . . ?
Si2 C8 Si1 C10 -72.5(3) . . . . ?
Si2 C8 Si1 C11 169.7(3) . . . . ?
Si2 C8 Si1 C12 48.1(3) . . . . ?
Si3 C9 Si4 C19 -166.4(4) . . . . ?
Si3 C9 Si4 C20 -44.4(4) . . . . ?
Si3 C9 Si4 C21 77.7(4) . . . . ?
Si4 C9 Si3 C16 179.6(3) . . . . ?
Si4 C9 Si3 C17 -62.1(4) . . . . ?
Si4 C9 Si3 C18 60.7(3) . . . . ?
